data_1008933
loop_
_publ_author_name
'Coing-Boyat, J'
'Sayetat, F'
'Apostolov, A'

_publ_section_title
;
Caracteristiques cristallographiques, proprietes et structure
magnetiques de Tb P O4 dans la gamme 1.5 K - 300 K
;
_journal_coden_ASTM JOPQAG
_journal_name_full 'Journal de Physique (Paris)'
_journal_page_first 1165
_journal_page_last 1174
_journal_paper_doi 10.1051/jphys:0197500360110116500
_journal_volume 36
_journal_year 1975
_chemical_compound_source synthetic
_chemical_formula_structural 'Tb (P O4)'
_chemical_formula_sum 'O4 P Tb'
_chemical_name_mineral 'Xenotime (Tb)'
_chemical_name_systematic 'Terbium phosphate(V)'
_space_group_IT_number 141
_symmetry_cell_setting tetragonal
_symmetry_space_group_name_Hall 'I 4bw 2bw -1bw'
_symmetry_space_group_name_H-M 'I 41/a m d :1'
_cell_angle_alpha 90
_cell_angle_beta 90
_cell_angle_gamma 90
_cell_formula_units_Z 4
_cell_length_a 6.9414(2)
_cell_length_b 6.9414(2)
_cell_length_c 6.0704(4)
_cell_volume 292.5
_exptl_crystal_density_meas 5.75
_refine_ls_R_factor_all 0.029
_cod_original_sg_symbol_H-M 'I 41/a m d S'
_cod_database_code 1008933

loop_
_symmetry_equiv_pos_as_xyz
x,y,z
-x,-y,z
x,1/2+y,1/4-z
-x,1/2-y,1/4-z
-x,y,z
x,-y,z
-x,1/2+y,1/4-z
x,1/2-y,1/4-z
y,x,-z
-y,-x,-z
y,1/2+x,1/4+z
-y,1/2-x,1/4+z
-y,x,-z
y,-x,-z
-y,1/2+x,1/4+z
y,1/2-x,1/4+z
1/2+x,1/2+y,1/2+z
1/2-x,1/2-y,1/2+z
1/2+x,y,3/4-z
1/2-x,-y,3/4-z
1/2-x,1/2+y,1/2+z
1/2+x,1/2-y,1/2+z
1/2-x,y,3/4-z
1/2+x,-y,3/4-z
1/2+y,1/2+x,1/2-z
1/2-y,1/2-x,1/2-z
1/2+y,x,3/4+z
1/2-y,-x,3/4+z
1/2-y,1/2+x,1/2-z
1/2+y,1/2-x,1/2-z
1/2-y,x,3/4+z
1/2+y,-x,3/4+z

loop_
_atom_site_label
_atom_site_type_symbol
_atom_site_symmetry_multiplicity
_atom_site_Wyckoff_symbol
_atom_site_fract_x
_atom_site_fract_y
_atom_site_fract_z
_atom_site_occupancy
_atom_site_attached_hydrogens
_atom_site_calc_flag
Tb1 Tb3+ 4 a 0. 0. 0. 1. 0 d
P1 P5+ 4 b 0. 0. 0.5 1. 0 d
O1 O2- 16 h 0. 0.1726(8) 0.3432(6) 1. 0 d

loop_
_atom_type_symbol
_atom_type_oxidation_number
Tb3+ 3.000
P5+ 5.000
O2- -2.000
